data_4506771
loop_
_publ_author_name
'Qin, Ling'
'Hu, Jinsong'
'Zhang, Mingdao'
'Li, Yizhi'
'Zheng, Hegen'

_publ_section_title
;
 Construction of Metal--Organic Frameworks Based on Two Neutral
 Tetradentate Ligands
;
_journal_issue 10
_journal_name_full 'Crystal Growth &amp; Design'
_journal_page_first 4911
_journal_paper_doi 10.1021/cg300803n
_journal_volume 12
_journal_year 2012
_chemical_formula_moiety 'C40 H32 Co N4 O8'
_chemical_formula_sum 'C40 H32 Co N4 O8'
_chemical_formula_weight 755.63
_chemical_name_systematic
; 
 ? 
;
_space_group_IT_number 14
_symmetry_cell_setting monoclinic
_symmetry_space_group_name_Hall '-P 2ybc'
_symmetry_space_group_name_H-M 'P 1 21/c 1'
_atom_sites_solution_hydrogens geom
_atom_sites_solution_primary direct
_atom_sites_solution_secondary difmap
_audit_creation_method SHELXL-97
_cell_angle_alpha 90.00
_cell_angle_beta 94.390(2)
_cell_angle_gamma 90.00
_cell_formula_units_Z 4
_cell_length_a 14.1863(18)
_cell_length_b 21.024(3)
_cell_length_c 11.6070(15)
_cell_measurement_reflns_used 10813
_cell_measurement_temperature 293(2)
_cell_measurement_theta_max 28.298
_cell_measurement_theta_min 2.394
_cell_volume 3451.7(8)
_computing_structure_refinement 'SHELXL-97 (Sheldrick, 1997)'
_computing_structure_solution 'SHELXS-97 (Sheldrick, 1990)'
_diffrn_ambient_temperature 293(2)
_diffrn_measured_fraction_theta_full 0.995
_diffrn_measured_fraction_theta_max 0.995
_diffrn_radiation_monochromator graphite
_diffrn_radiation_source 'fine-focus sealed tube'
_diffrn_radiation_type MoK\a
_diffrn_radiation_wavelength 0.71073
_diffrn_reflns_av_R_equivalents 0.0538
_diffrn_reflns_av_sigmaI/netI 0.0434
_diffrn_reflns_limit_h_max 18
_diffrn_reflns_limit_h_min -18
_diffrn_reflns_limit_k_max 28
_diffrn_reflns_limit_k_min -27
_diffrn_reflns_limit_l_max 15
_diffrn_reflns_limit_l_min -11
_diffrn_reflns_number 24092
_diffrn_reflns_theta_full 28.33
_diffrn_reflns_theta_max 28.33
_diffrn_reflns_theta_min 1.44
_exptl_absorpt_coefficient_mu 0.560
_exptl_absorpt_correction_T_max 0.884
_exptl_absorpt_correction_T_min 0.855
_exptl_absorpt_correction_type multi-scan
_exptl_crystal_colour pink
_exptl_crystal_density_diffrn 1.454
_exptl_crystal_density_method 'not measured'
_exptl_crystal_description block
_exptl_crystal_F_000 1564
_exptl_crystal_size_max 0.28
_exptl_crystal_size_mid 0.26
_exptl_crystal_size_min 0.22
_refine_diff_density_max 0.926
_refine_diff_density_min -0.938
_refine_diff_density_rms 0.092
_refine_ls_extinction_method none
_refine_ls_goodness_of_fit_ref 1.097
_refine_ls_hydrogen_treatment constr
_refine_ls_matrix_type full
_refine_ls_number_parameters 480
_refine_ls_number_reflns 8562
_refine_ls_number_restraints 940
_refine_ls_restrained_S_all 1.214
_refine_ls_R_factor_all 0.0594
_refine_ls_R_factor_gt 0.0513
_refine_ls_shift/su_max 0.013
_refine_ls_shift/su_mean 0.000
_refine_ls_structure_factor_coef Fsqd
_refine_ls_weighting_details 'calc w=1/[\s^2^(Fo^2^)+(0.1090P)^2^+0.2287P] where P=(Fo^2^+2Fc^2^)/3'
_refine_ls_weighting_scheme calc
_refine_ls_wR_factor_gt 0.1609
_refine_ls_wR_factor_ref 0.1660
_reflns_number_gt 6896
_reflns_number_total 8604
_reflns_threshold_expression >2sigma(I)
_cod_data_source_file cg300803n_si_002.cif
_cod_data_source_block 7
_cod_depositor_comments
;
The following automatic conversions were performed:

'_symmetry_cell_setting' value 'Monoclinic' changed to 'monoclinic'
according to /home/saulius/struct/CIF-dictionaries/cif_core.dic
dictionary named 'cif_core.dic' version 2.4.2 from 2011-04-26.

Automatic conversion script
Id: cif_fix_values 1891 2012-01-12 08:04:46Z andrius 

The following automatic conversions were performed:

'_refine_ls_hydrogen_treatment' value 'constra' was replaced with the
value 'constr' as specified in the replacement file
'src/cod-tools/trunk/data/replacement-values/replacement_values.lst'.

Automatic conversion script
Id: cif_fix_values 5376 2017-05-30 11:51:03Z andrius 
;
_cod_original_sg_symbol_H-M 'P 21/c '
_cod_database_code 4506771

loop_
_symmetry_equiv_pos_as_xyz
'x, y, z'
'-x, y+1/2, -z+1/2'
'-x, -y, -z'
'x, -y-1/2, z-1/2'

loop_
_atom_site_label
_atom_site_type_symbol
_atom_site_fract_x
_atom_site_fract_y
_atom_site_fract_z
_atom_site_U_iso_or_equiv
_atom_site_adp_type
_atom_site_occupancy
_atom_site_symmetry_multiplicity
_atom_site_calc_flag
_atom_site_refinement_flags
C1 C 0.12133(18) 0.90295(13) 0.7592(2) 0.0364(5) Uani 1 1 d U
H1 H 0.0971 0.8716 0.8052 0.044 Uiso 1 1 calc R
C2 C 0.20421(18) 0.89085(14) 0.7106(2) 0.0392(5) Uani 1 1 d U
H2 H 0.2347 0.8520 0.7235 0.047 Uiso 1 1 calc R
C3 C 0.24293(17) 0.93677(13) 0.6419(2) 0.0342(5) Uani 1 1 d U
C4 C 0.19471(18) 0.99350(14) 0.6280(2) 0.0384(5) Uani 1 1 d U
H4 H 0.2185 1.0260 0.5843 0.046 Uiso 1 1 calc R
C5 C 0.11063(17) 1.00201(12) 0.6794(2) 0.0346(5) Uani 1 1 d U
H5 H 0.0789 1.0405 0.6684 0.042 Uiso 1 1 calc R
C6 C 0.33176(17) 0.92516(14) 0.5854(2) 0.0373(5) Uani 1 1 d U
C7 C 0.39833(18) 0.88248(15) 0.6356(3) 0.0437(6) Uani 1 1 d U
H7 H 0.3876 0.8634 0.7057 0.052 Uiso 1 1 calc R
C8 C 0.48058(19) 0.86790(15) 0.5824(3) 0.0460(6) Uani 1 1 d U
C9 C 0.49795(19) 0.89905(15) 0.4814(3) 0.0438(6) Uani 1 1 d U
H9 H 0.5535 0.8912 0.4461 0.053 Uiso 1 1 calc R
C10 C 0.43241(19) 0.94199(14) 0.4331(2) 0.0401(5) Uani 1 1 d U
C11 C 0.34932(19) 0.95527(14) 0.4822(2) 0.0385(5) Uani 1 1 d U
H11 H 0.3058 0.9837 0.4472 0.046 Uiso 1 1 calc R
C12 C 0.5451(2) 0.81913(17) 0.6383(3) 0.0537(7) Uani 1 1 d U
C13 C 0.5136(3) 0.7733(2) 0.7087(4) 0.0694(8) Uani 1 1 d U
H13 H 0.4498 0.7714 0.7218 0.083 Uiso 1 1 calc R
C14 C 0.5756(3) 0.7295(2) 0.7609(4) 0.0796(10) Uani 1 1 d U
H14 H 0.5517 0.7006 0.8118 0.096 Uiso 1 1 calc R
C15 C 0.6945(3) 0.7694(3) 0.6759(5) 0.0962(11) Uani 1 1 d U
H15 H 0.7581 0.7686 0.6616 0.115 Uiso 1 1 calc R
C16 C 0.6392(2) 0.8169(2) 0.6226(4) 0.0789(9) Uani 1 1 d U
H16 H 0.6662 0.8471 0.5766 0.095 Uiso 1 1 calc R
C17 C 0.46309(19) 0.94340(13) 0.2340(2) 0.0389(5) Uani 1 1 d U
C18 C 0.5419(2) 0.95763(14) 0.1769(2) 0.0403(6) Uani 1 1 d U
H18 H 0.5866 0.9863 0.2086 0.048 Uiso 1 1 calc R
C19 C 0.55429(18) 0.92851(13) 0.0707(2) 0.0376(5) Uani 1 1 d U
C20 C 0.48659(18) 0.88532(14) 0.0267(2) 0.0407(5) Uani 1 1 d U
H20 H 0.4945 0.8658 -0.0438 0.049 Uiso 1 1 calc R
C21 C 0.40744(18) 0.87047(13) 0.0850(3) 0.0401(5) Uani 1 1 d U
C22 C 0.39556(18) 0.90097(13) 0.1894(2) 0.0407(5) Uani 1 1 d U
H22 H 0.3423 0.8928 0.2290 0.049 Uiso 1 1 calc R
C23 C 0.33855(19) 0.82199(14) 0.0372(3) 0.0433(6) Uani 1 1 d U
C24 C 0.3653(2) 0.77267(16) -0.0307(3) 0.0513(7) Uani 1 1 d U
H24 H 0.4276 0.7702 -0.0503 0.062 Uiso 1 1 calc R
C25 C 0.3015(2) 0.72699(17) -0.0702(3) 0.0571(7) Uani 1 1 d U
H25 H 0.3221 0.6951 -0.1177 0.069 Uiso 1 1 calc R
C26 C 0.1860(2) 0.77391(18) 0.0195(4) 0.0660(8) Uani 1 1 d U
H26 H 0.1234 0.7752 0.0380 0.079 Uiso 1 1 calc R
C27 C 0.2446(2) 0.82235(17) 0.0607(3) 0.0585(7) Uani 1 1 d U
H27 H 0.2210 0.8551 0.1040 0.070 Uiso 1 1 calc R
C28 C 0.63979(17) 0.94241(13) 0.0077(2) 0.0367(5) Uani 1 1 d U
C29 C 0.7184(2) 0.97175(16) 0.0601(3) 0.0498(7) Uani 1 1 d U
H29 H 0.7180 0.9851 0.1364 0.060 Uiso 1 1 calc R
C30 C 0.79750(19) 0.98163(16) 0.0014(3) 0.0475(7) Uani 1 1 d U
H30 H 0.8490 1.0019 0.0398 0.057 Uiso 1 1 calc R
C31 C 0.7272(2) 0.93817(17) -0.1606(3) 0.0495(7) Uani 1 1 d U
H31 H 0.7286 0.9271 -0.2380 0.059 Uiso 1 1 calc R
C32 C 0.6451(2) 0.92701(17) -0.1077(3) 0.0510(7) Uani 1 1 d U
H32 H 0.5932 0.9091 -0.1495 0.061 Uiso 1 1 calc R
C33 C -0.08588(17) 0.85609(10) 0.63777(19) 0.0291(5) Uani 1 1 d U
C34 C -0.06664(17) 0.78634(10) 0.61966(19) 0.0293(5) Uani 1 1 d U
C35 C -0.08776(19) 0.75840(11) 0.5126(2) 0.0342(5) Uani 1 1 d U
H35 H -0.1143 0.7827 0.4516 0.041 Uiso 1 1 calc R
C36 C -0.06949(18) 0.69435(11) 0.4961(2) 0.0322(5) Uani 1 1 d U
H36 H -0.0859 0.6756 0.4248 0.039 Uiso 1 1 calc R
C37 C -0.02689(16) 0.65816(10) 0.58540(19) 0.0263(4) Uani 1 1 d U
C38 C -0.00655(19) 0.68584(11) 0.6935(2) 0.0353(5) Uani 1 1 d U
H38 H 0.0205 0.6617 0.7545 0.042 Uiso 1 1 calc R
C39 C -0.02689(19) 0.74945(11) 0.7096(2) 0.0356(5) Uani 1 1 d U
H39 H -0.0136 0.7677 0.7819 0.043 Uiso 1 1 calc R
C40 C 0.00420(15) 0.59093(10) 0.56405(19) 0.0240(4) Uani 1 1 d U
Co1 Co -0.063264(19) 0.965801(13) 0.81427(2) 0.02208(12) Uani 1 1 d .
N1 N 0.07298(14) 0.95752(10) 0.74412(18) 0.0302(4) Uani 1 1 d .
N2 N 0.6649(2) 0.7258(2) 0.7440(4) 0.0982(14) Uani 1 1 d .
N3 N 0.21163(19) 0.72586(14) -0.0441(3) 0.0616(8) Uani 1 1 d .
N4 N 0.80440(15) 0.96376(9) -0.10786(19) 0.0307(4) Uani 1 1 d .
O1 O 0.45120(15) 0.97661(10) 0.33510(19) 0.0474(5) Uani 1 1 d .
O2 O -0.09107(12) 0.87479(7) 0.73966(14) 0.0298(4) Uani 1 1 d .
O3 O -0.09424(17) 0.89089(8) 0.54944(16) 0.0500(5) Uani 1 1 d .
O4 O 0.00188(12) 0.57223(7) 0.46177(14) 0.0305(4) Uani 1 1 d .
O5 O 0.03434(13) 0.55958(7) 0.65048(14) 0.0333(4) Uani 1 1 d .
O1W O -0.13132(12) 1.00018(8) 0.65774(14) 0.0324(4) Uani 1 1 d D
H1W H -0.1248 0.9744 0.6060 0.049 Uiso 1 1 calc RD
H1BW H -0.1194 1.0399 0.6578 0.18(3) Uiso 1 1 d RD
O2W O 0.91636(15) 0.38563(9) 0.06460(18) 0.0510(5) Uani 1 1 d .
H2WA H 0.8901 0.3494 0.0683 0.077 Uiso 1 1 d R
H2WB H 0.9228 0.3949 -0.0056 0.077 Uiso 1 1 d R
O3W O 0.2714(3) 0.37060(18) 0.1117(4) 0.1287(15) Uani 1 1 d .
H3WB H 0.2683 0.3422 0.1634 0.193 Uiso 1 1 d R
H3WA H 0.2264 0.3654 0.0598 0.193 Uiso 1 1 d R

loop_
_atom_site_aniso_label
_atom_site_aniso_U_11
_atom_site_aniso_U_22
_atom_site_aniso_U_33
_atom_site_aniso_U_23
_atom_site_aniso_U_13
_atom_site_aniso_U_12
C1 0.0368(11) 0.0408(12) 0.0333(12) 0.0063(10) 0.0136(10) 0.0025(10)
C2 0.0364(11) 0.0449(13) 0.0376(12) 0.0032(10) 0.0120(10) 0.0071(10)
C3 0.0291(10) 0.0484(12) 0.0261(10) -0.0038(9) 0.0092(8) -0.0014(9)
C4 0.0373(12) 0.0487(13) 0.0307(12) 0.0024(10) 0.0130(10) -0.0038(10)
C5 0.0351(11) 0.0382(12) 0.0320(12) 0.0028(10) 0.0125(10) -0.0005(10)
C6 0.0309(10) 0.0502(12) 0.0323(11) -0.0046(10) 0.0120(9) -0.0023(9)
C7 0.0344(11) 0.0592(13) 0.0390(12) -0.0024(11) 0.0116(10) -0.0012(10)
C8 0.0330(11) 0.0571(14) 0.0492(13) -0.0091(11) 0.0114(10) -0.0030(10)
C9 0.0330(11) 0.0539(13) 0.0466(13) -0.0115(11) 0.0175(10) -0.0072(10)
C10 0.0372(11) 0.0484(12) 0.0369(12) -0.0115(10) 0.0176(10) -0.0115(10)
C11 0.0346(11) 0.0490(12) 0.0336(11) -0.0069(10) 0.0125(10) -0.0056(10)
C12 0.0402(11) 0.0645(15) 0.0571(15) -0.0081(13) 0.0092(12) -0.0004(12)
C13 0.0504(15) 0.0794(18) 0.0800(19) 0.0098(16) 0.0146(14) 0.0080(15)
C14 0.0636(18) 0.082(2) 0.094(2) 0.0152(19) 0.0102(17) 0.0088(17)
C15 0.0572(18) 0.111(2) 0.121(3) 0.019(2) 0.0138(19) 0.0154(19)
C16 0.0450(12) 0.094(2) 0.100(2) 0.0153(18) 0.0158(15) 0.0054(15)
C17 0.0394(11) 0.0432(12) 0.0366(12) -0.0061(10) 0.0199(10) -0.0051(10)
C18 0.0359(11) 0.0493(13) 0.0377(12) -0.0084(10) 0.0158(10) -0.0114(10)
C19 0.0318(10) 0.0483(12) 0.0347(11) -0.0073(10) 0.0155(9) -0.0082(10)
C20 0.0370(11) 0.0509(12) 0.0361(12) -0.0085(10) 0.0160(10) -0.0099(10)
C21 0.0320(10) 0.0453(12) 0.0447(12) -0.0045(10) 0.0135(10) -0.0077(9)
C22 0.0344(11) 0.0468(12) 0.0434(12) -0.0039(10) 0.0194(10) -0.0079(10)
C23 0.0369(12) 0.0473(13) 0.0471(13) -0.0037(11) 0.0128(11) -0.0081(10)
C24 0.0413(13) 0.0562(15) 0.0582(15) -0.0121(13) 0.0162(12) -0.0078(12)
C25 0.0511(15) 0.0547(15) 0.0668(18) -0.0166(14) 0.0118(14) -0.0060(13)
C26 0.0399(14) 0.0674(17) 0.092(2) -0.0202(17) 0.0139(15) -0.0086(13)
C27 0.0413(13) 0.0571(15) 0.0792(18) -0.0195(14) 0.0172(13) -0.0072(12)
C28 0.0312(10) 0.0477(12) 0.0332(11) -0.0085(10) 0.0160(9) -0.0089(10)
C29 0.0410(13) 0.0741(16) 0.0364(13) -0.0220(12) 0.0173(11) -0.0169(12)
C30 0.0360(12) 0.0676(16) 0.0409(14) -0.0238(13) 0.0165(11) -0.0171(12)
C31 0.0407(13) 0.0760(18) 0.0340(13) -0.0160(13) 0.0167(11) -0.0160(13)
C32 0.0394(12) 0.0753(17) 0.0399(13) -0.0182(13) 0.0130(11) -0.0196(12)
C33 0.0413(11) 0.0215(10) 0.0249(10) -0.0013(8) 0.0064(9) 0.0045(8)
C34 0.0439(12) 0.0207(10) 0.0243(10) -0.0024(8) 0.0080(9) 0.0046(9)
C35 0.0519(13) 0.0251(10) 0.0250(10) 0.0006(8) -0.0005(10) 0.0081(9)
C36 0.0486(12) 0.0259(10) 0.0222(10) -0.0048(8) 0.0026(9) 0.0049(9)
C37 0.0379(11) 0.0192(9) 0.0227(10) -0.0011(8) 0.0082(8) 0.0020(8)
C38 0.0560(13) 0.0251(10) 0.0246(10) 0.0008(8) 0.0020(10) 0.0070(10)
C39 0.0585(13) 0.0262(10) 0.0223(10) -0.0042(8) 0.0038(10) 0.0071(10)
C40 0.0296(10) 0.0193(9) 0.0239(10) -0.0012(7) 0.0081(8) -0.0016(8)
Co1 0.02703(19) 0.01887(18) 0.02143(18) -0.00057(10) 0.00895(12) -0.00126(10)
N1 0.0313(10) 0.0350(10) 0.0254(10) 0.0007(8) 0.0101(8) -0.0002(8)
N2 0.0535(19) 0.095(3) 0.145(4) 0.038(3) -0.001(2) 0.0142(18)
N3 0.0466(14) 0.0582(16) 0.080(2) -0.0173(15) 0.0071(14) -0.0123(12)
N4 0.0308(10) 0.0330(11) 0.0300(10) -0.0057(8) 0.0122(8) -0.0046(8)
O1 0.0593(13) 0.0447(11) 0.0425(11) -0.0105(9) 0.0327(10) -0.0124(9)
O2 0.0436(9) 0.0213(7) 0.0254(8) -0.0027(6) 0.0089(7) 0.0015(7)
O3 0.0990(16) 0.0242(8) 0.0271(9) 0.0006(7) 0.0077(10) 0.0143(10)
O4 0.0430(9) 0.0248(8) 0.0247(8) -0.0055(6) 0.0084(7) 0.0019(7)
O5 0.0519(10) 0.0210(8) 0.0270(8) -0.0001(6) 0.0029(7) 0.0069(7)
O1W 0.0434(9) 0.0264(8) 0.0275(8) -0.0012(6) 0.0038(7) 0.0037(7)
O2W 0.0724(14) 0.0377(10) 0.0430(12) -0.0072(9) 0.0041(10) 0.0013(10)
O3W 0.107(3) 0.090(2) 0.185(4) 0.019(3) -0.013(3) 0.003(2)

loop_
_atom_type_symbol
_atom_type_description
_atom_type_scat_dispersion_real
_atom_type_scat_dispersion_imag
_atom_type_scat_source
C C 0.0033 0.0016 'International Tables Vol C Tables 4.2.6.8 and 6.1.1.4'
Co Co 0.3494 0.9721 'International Tables Vol C Tables 4.2.6.8 and 6.1.1.4'
N N 0.0061 0.0033 'International Tables Vol C Tables 4.2.6.8 and 6.1.1.4'
O O 0.0106 0.0060 'International Tables Vol C Tables 4.2.6.8 and 6.1.1.4'
H H 0.0000 0.0000 'International Tables Vol C Tables 4.2.6.8 and 6.1.1.4'

loop_
_geom_angle_atom_site_label_1
_geom_angle_atom_site_label_2
_geom_angle_atom_site_label_3
_geom_angle
_geom_angle_site_symmetry_1
_geom_angle_site_symmetry_3
N1 C1 C2 123.6(2) . .
N1 C1 H1 118.2 . .
C2 C1 H1 118.2 . .
C1 C2 C3 119.8(2) . .
C1 C2 H2 120.1 . .
C3 C2 H2 120.1 . .
C4 C3 C2 116.9(2) . .
C4 C3 C6 121.4(2) . .
C2 C3 C6 121.6(2) . .
C3 C4 C5 119.8(2) . .
C3 C4 H4 120.1 . .
C5 C4 H4 120.1 . .
N1 C5 C4 123.1(2) . .
N1 C5 H5 118.5 . .
C4 C5 H5 118.5 . .
C11 C6 C7 119.4(2) . .
C11 C6 C3 121.2(2) . .
C7 C6 C3 119.4(2) . .
C8 C7 C6 121.2(3) . .
C8 C7 H7 119.4 . .
C6 C7 H7 119.4 . .
C9 C8 C7 118.7(3) . .
C9 C8 C12 123.5(3) . .
C7 C8 C12 117.7(3) . .
C8 C9 C10 119.7(2) . .
C8 C9 H9 120.1 . .
C10 C9 H9 120.1 . .
C11 C10 C9 122.3(3) . .
C11 C10 O1 117.1(3) . .
C9 C10 O1 120.5(2) . .
C10 C11 C6 118.6(3) . .
C10 C11 H11 120.7 . .
C6 C11 H11 120.7 . .
C13 C12 C16 115.3(4) . .
C13 C12 C8 122.0(3) . .
C16 C12 C8 122.8(3) . .
C12 C13 C14 120.5(3) . .
C12 C13 H13 119.8 . .
C14 C13 H13 119.8 . .
N2 C14 C13 124.8(4) . .
N2 C14 H14 117.6 . .
C13 C14 H14 117.6 . .
N2 C15 C16 125.5(4) . .
N2 C15 H15 117.2 . .
C16 C15 H15 117.2 . .
C12 C16 C15 119.5(4) . .
C12 C16 H16 120.3 . .
C15 C16 H16 120.3 . .
C18 C17 C22 121.7(2) . .
C18 C17 O1 117.0(2) . .
C22 C17 O1 121.1(2) . .
C17 C18 C19 119.4(2) . .
C17 C18 H18 120.3 . .
C19 C18 H18 120.3 . .
C20 C19 C18 118.7(2) . .
C20 C19 C28 120.8(2) . .
C18 C19 C28 120.5(2) . .
C21 C20 C19 121.9(2) . .
C21 C20 H20 119.0 . .
C19 C20 H20 119.0 . .
C20 C21 C22 118.4(2) . .
C20 C21 C23 120.2(2) . .
C22 C21 C23 121.3(2) . .
C17 C22 C21 119.8(2) . .
C17 C22 H22 120.1 . .
C21 C22 H22 120.1 . .
C24 C23 C27 115.5(3) . .
C24 C23 C21 121.9(2) . .
C27 C23 C21 122.6(3) . .
C25 C24 C23 121.0(3) . .
C25 C24 H24 119.5 . .
C23 C24 H24 119.5 . .
N3 C25 C24 123.6(3) . .
N3 C25 H25 118.2 . .
C24 C25 H25 118.2 . .
N3 C26 C27 125.2(3) . .
N3 C26 H26 117.4 . .
C27 C26 H26 117.4 . .
C23 C27 C26 119.5(3) . .
C23 C27 H27 120.2 . .
C26 C27 H27 120.2 . .
C29 C28 C32 115.4(2) . .
C29 C28 C19 122.3(2) . .
C32 C28 C19 122.3(2) . .
C30 C29 C28 121.0(3) . .
C30 C29 H29 119.5 . .
C28 C29 H29 119.5 . .
N4 C30 C29 123.5(3) . .
N4 C30 H30 118.3 . .
C29 C30 H30 118.3 . .
N4 C31 C32 124.0(3) . .
N4 C31 H31 118.0 . .
C32 C31 H31 118.0 . .
C31 C32 C28 120.1(3) . .
C31 C32 H32 120.0 . .
C28 C32 H32 120.0 . .
O2 C33 O3 125.3(2) . .
O2 C33 C34 117.4(2) . .
O3 C33 C34 117.3(2) . .
C39 C34 C35 119.0(2) . .
C39 C34 C33 120.4(2) . .
C35 C34 C33 120.5(2) . .
C34 C35 C36 120.4(2) . .
C34 C35 H35 119.8 . .
C36 C35 H35 119.8 . .
C37 C36 C35 120.3(2) . .
C37 C36 H36 119.9 . .
C35 C36 H36 119.9 . .
C36 C37 C38 119.5(2) . .
C36 C37 C40 120.5(2) . .
C38 C37 C40 119.8(2) . .
C39 C38 C37 119.6(2) . .
C39 C38 H38 120.2 . .
C37 C38 H38 120.2 . .
C34 C39 C38 121.1(2) . .
C34 C39 H39 119.4 . .
C38 C39 H39 119.4 . .
O5 C40 O4 125.5(2) . .
O5 C40 C37 116.73(19) . .
O4 C40 C37 117.71(19) . .
O4 Co1 O5 97.95(7) 4_576 2_556
O4 Co1 O1W 176.91(6) 4_576 .
O5 Co1 O1W 85.07(7) 2_556 .
O4 Co1 O2 92.69(6) 4_576 .
O5 Co1 O2 167.46(7) 2_556 .
O1W Co1 O2 84.23(7) . .
O4 Co1 N4 89.62(8) 4_576 1_456
O5 Co1 N4 95.94(7) 2_556 1_456
O1W Co1 N4 90.69(8) . 1_456
O2 Co1 N4 90.72(7) . 1_456
O4 Co1 N1 85.64(7) 4_576 .
O5 Co1 N1 88.94(8) 2_556 .
O1W Co1 N1 93.81(7) . .
O2 Co1 N1 85.26(7) . .
N4 Co1 N1 173.63(8) 1_456 .
C5 N1 C1 116.7(2) . .
C5 N1 Co1 124.26(17) . .
C1 N1 Co1 118.88(16) . .
C15 N2 C14 114.4(4) . .
C26 N3 C25 115.0(3) . .
C31 N4 C30 115.8(2) . .
C31 N4 Co1 122.11(18) . 1_654
C30 N4 Co1 121.69(18) . 1_654
C17 O1 C10 118.1(2) . .
C33 O2 Co1 130.12(15) . .
C40 O4 Co1 153.68(16) . 4_575
C40 O5 Co1 136.03(15) . 2_546
Co1 O1W H1W 109.5 . .
Co1 O1W H1BW 104.9 . .
H1W O1W H1BW 127.9 . .
H2WA O2W H2WB 109.5 . .
H3WB O3W H3WA 109.5 . .

loop_
_geom_bond_atom_site_label_1
_geom_bond_atom_site_label_2
_geom_bond_distance
_geom_bond_site_symmetry_2
C1 N1 1.341(3) .
C1 C2 1.366(3) .
C1 H1 0.9300 .
C2 C3 1.392(4) .
C2 H2 0.9300 .
C3 C4 1.378(4) .
C3 C6 1.484(3) .
C4 C5 1.385(3) .
C4 H4 0.9300 .
C5 N1 1.336(3) .
C5 H5 0.9300 .
C6 C11 1.395(4) .
C6 C7 1.397(4) .
C7 C8 1.395(4) .
C7 H7 0.9300 .
C8 C9 1.381(4) .
C8 C12 1.490(5) .
C9 C10 1.384(4) .
C9 H9 0.9300 .
C10 C11 1.377(4) .
C10 O1 1.393(3) .
C11 H11 0.9300 .
C12 C13 1.361(5) .
C12 C16 1.362(4) .
C13 C14 1.381(6) .
C13 H13 0.9300 .
C14 N2 1.298(5) .
C14 H14 0.9300 .
C15 N2 1.301(6) .
C15 C16 1.386(6) .
C15 H15 0.9300 .
C16 H16 0.9300 .
C17 C18 1.376(3) .
C17 C22 1.381(4) .
C17 O1 1.386(3) .
C18 C19 1.399(4) .
C18 H18 0.9300 .
C19 C20 1.390(4) .
C19 C28 1.492(3) .
C20 C21 1.390(3) .
C20 H20 0.9300 .
C21 C22 1.393(4) .
C21 C23 1.490(4) .
C22 H22 0.9300 .
C23 C24 1.373(4) .
C23 C27 1.381(4) .
C24 C25 1.374(4) .
C24 H24 0.9300 .
C25 N3 1.333(4) .
C25 H25 0.9300 .
C26 N3 1.318(5) .
C26 C27 1.376(5) .
C26 H26 0.9300 .
C27 H27 0.9300 .
C28 C29 1.375(4) .
C28 C32 1.386(4) .
C29 C30 1.372(4) .
C29 H29 0.9300 .
C30 N4 1.333(3) .
C30 H30 0.9300 .
C31 N4 1.327(3) .
C31 C32 1.378(4) .
C31 H31 0.9300 .
C32 H32 0.9300 .
C33 O2 1.254(3) .
C33 O3 1.258(3) .
C33 C34 1.509(3) .
C34 C39 1.385(3) .
C34 C35 1.386(3) .
C35 C36 1.387(3) .
C35 H35 0.9300 .
C36 C37 1.387(3) .
C36 H36 0.9300 .
C37 C38 1.393(3) .
C37 C40 1.507(3) .
C38 C39 1.384(3) .
C38 H38 0.9300 .
C39 H39 0.9300 .
C40 O5 1.248(3) .
C40 O4 1.249(3) .
Co1 O4 2.0451(16) 4_576
Co1 O5 2.0487(16) 2_556
Co1 O1W 2.1183(17) .
Co1 O2 2.1247(15) .
Co1 N4 2.145(2) 1_456
Co1 N1 2.161(2) .
N4 Co1 2.145(2) 1_654
O4 Co1 2.0451(16) 4_575
O5 Co1 2.0487(16) 2_546
O1W H1W 0.8200 .
O1W H1BW 0.8530 .
O2W H2WA 0.8501 .
O2W H2WB 0.8500 .
O3W H3WB 0.8500 .
O3W H3WA 0.8500 .

loop_
_geom_torsion_atom_site_label_1
_geom_torsion_atom_site_label_2
_geom_torsion_atom_site_label_3
_geom_torsion_atom_site_label_4
_geom_torsion
_geom_torsion_site_symmetry_1
_geom_torsion_site_symmetry_4
N1 C1 C2 C3 0.4(4) . .
C1 C2 C3 C4 0.9(4) . .
C1 C2 C3 C6 -178.7(2) . .
C2 C3 C4 C5 -1.4(4) . .
C6 C3 C4 C5 178.2(2) . .
C3 C4 C5 N1 0.6(4) . .
C4 C3 C6 C11 -28.1(4) . .
C2 C3 C6 C11 151.5(3) . .
C4 C3 C6 C7 153.0(3) . .
C2 C3 C6 C7 -27.4(4) . .
C11 C6 C7 C8 -2.1(4) . .
C3 C6 C7 C8 176.9(3) . .
C6 C7 C8 C9 3.4(4) . .
C6 C7 C8 C12 -176.6(3) . .
C7 C8 C9 C10 -2.4(4) . .
C12 C8 C9 C10 177.6(3) . .
C8 C9 C10 C11 0.1(4) . .
C8 C9 C10 O1 176.2(3) . .
C9 C10 C11 C6 1.2(4) . .
O1 C10 C11 C6 -175.0(2) . .
C7 C6 C11 C10 -0.2(4) . .
C3 C6 C11 C10 -179.2(2) . .
C9 C8 C12 C13 -155.0(4) . .
C7 C8 C12 C13 24.9(5) . .
C9 C8 C12 C16 24.7(5) . .
C7 C8 C12 C16 -155.3(4) . .
C16 C12 C13 C14 1.4(6) . .
C8 C12 C13 C14 -178.8(4) . .
C12 C13 C14 N2 -3.7(8) . .
C13 C12 C16 C15 1.0(7) . .
C8 C12 C16 C15 -178.8(4) . .
N2 C15 C16 C12 -1.7(9) . .
C22 C17 C18 C19 0.1(5) . .
O1 C17 C18 C19 -175.9(3) . .
C17 C18 C19 C20 -0.7(4) . .
C17 C18 C19 C28 -179.2(3) . .
C18 C19 C20 C21 0.1(4) . .
C28 C19 C20 C21 178.5(3) . .
C19 C20 C21 C22 1.2(5) . .
C19 C20 C21 C23 -177.5(3) . .
C18 C17 C22 C21 1.3(5) . .
O1 C17 C22 C21 177.1(3) . .
C20 C21 C22 C17 -1.9(4) . .
C23 C21 C22 C17 176.9(3) . .
C20 C21 C23 C24 28.5(5) . .
C22 C21 C23 C24 -150.2(3) . .
C20 C21 C23 C27 -153.5(3) . .
C22 C21 C23 C27 27.8(5) . .
C27 C23 C24 C25 -0.8(5) . .
C21 C23 C24 C25 177.4(3) . .
C23 C24 C25 N3 -1.8(6) . .
C24 C23 C27 C26 2.1(5) . .
C21 C23 C27 C26 -176.0(3) . .
N3 C26 C27 C23 -1.1(7) . .
C20 C19 C28 C29 -163.5(3) . .
C18 C19 C28 C29 14.9(5) . .
C20 C19 C28 C32 17.0(5) . .
C18 C19 C28 C32 -164.6(3) . .
C32 C28 C29 C30 -3.1(5) . .
C19 C28 C29 C30 177.3(3) . .
C28 C29 C30 N4 -0.4(5) . .
N4 C31 C32 C28 -0.4(6) . .
C29 C28 C32 C31 3.4(5) . .
C19 C28 C32 C31 -177.0(3) . .
O2 C33 C34 C39 -20.2(4) . .
O3 C33 C34 C39 159.0(3) . .
O2 C33 C34 C35 160.4(2) . .
O3 C33 C34 C35 -20.5(4) . .
C39 C34 C35 C36 0.2(4) . .
C33 C34 C35 C36 179.6(2) . .
C34 C35 C36 C37 -2.2(4) . .
C35 C36 C37 C38 3.0(4) . .
C35 C36 C37 C40 -172.3(2) . .
C36 C37 C38 C39 -1.6(4) . .
C40 C37 C38 C39 173.7(2) . .
C35 C34 C39 C38 1.2(4) . .
C33 C34 C39 C38 -178.3(2) . .
C37 C38 C39 C34 -0.4(4) . .
C36 C37 C40 O5 -173.9(2) . .
C38 C37 C40 O5 10.8(3) . .
C36 C37 C40 O4 9.3(3) . .
C38 C37 C40 O4 -166.0(2) . .
C4 C5 N1 C1 0.8(4) . .
C4 C5 N1 Co1 -174.8(2) . .
C2 C1 N1 C5 -1.3(4) . .
C2 C1 N1 Co1 174.5(2) . .
O4 Co1 N1 C5 -138.0(2) 4_576 .
O5 Co1 N1 C5 -39.9(2) 2_556 .
O1W Co1 N1 C5 45.0(2) . .
O2 Co1 N1 C5 128.9(2) . .
N4 Co1 N1 C5 180(41) 1_456 .
O4 Co1 N1 C1 46.52(19) 4_576 .
O5 Co1 N1 C1 144.6(2) 2_556 .
O1W Co1 N1 C1 -130.44(19) . .
O2 Co1 N1 C1 -46.56(19) . .
N4 Co1 N1 C1 4.4(8) 1_456 .
C16 C15 N2 C14 -0.2(9) . .
C13 C14 N2 C15 2.9(8) . .
C27 C26 N3 C25 -1.4(6) . .
C24 C25 N3 C26 2.8(6) . .
C32 C31 N4 C30 -3.1(5) . .
C32 C31 N4 Co1 169.7(3) . 1_654
C29 C30 N4 C31 3.5(5) . .
C29 C30 N4 Co1 -169.3(3) . 1_654
C18 C17 O1 C10 -130.1(3) . .
C22 C17 O1 C10 53.9(4) . .
C11 C10 O1 C17 -120.7(3) . .
C9 C10 O1 C17 62.9(3) . .
O3 C33 O2 Co1 -26.0(4) . .
C34 C33 O2 Co1 153.07(16) . .
O4 Co1 O2 C33 -139.6(2) 4_576 .
O5 Co1 O2 C33 8.6(4) 2_556 .
O1W Co1 O2 C33 40.2(2) . .
N4 Co1 O2 C33 130.8(2) 1_456 .
N1 Co1 O2 C33 -54.2(2) . .
O5 C40 O4 Co1 98.1(4) . 4_575
C37 C40 O4 Co1 -85.4(4) . 4_575
O4 C40 O5 Co1 -17.0(4) . 2_546
C37 C40 O5 Co1 166.47(16) . 2_546
